data_2210874
loop_
_publ_author_name
'Yang, Guo-Bing'
'Zheng, Yun-Fa'
'Zhang, Chun-Niu'
'Yang, Ming-Hua'

_publ_section_title (<i>E</i>)-4-[(4-Bromobenzylidene)amino]-1,5-dimethyl-2-phenyl-1<i>H</i>-pyrazol-3(2<i>H</i>)-one
_journal_coeditor_code BH2054
_journal_issue 11
_journal_name_full 'Acta Crystallographica Section E'
_journal_page_first o5328
_journal_page_last o5329
_journal_paper_doi 10.1107/S1600536806044540
_journal_volume 62
_journal_year 2006
_chemical_formula_iupac 'C18 H16 Br N3 O'
_chemical_formula_moiety 'C18 H16 Br N3 O'
_chemical_formula_sum 'C18 H16 Br N3 O'
_chemical_formula_weight 370.25
_chemical_name_systematic
;
(E)-4-[(4-Bromobenzylidene)amino]-1,5-dimethyl-2-phenyl-1H-pyrazol-3(2H)-one
;
_space_group_IT_number 61
_symmetry_cell_setting orthorhombic
_symmetry_space_group_name_Hall '-P 2ac 2ab'
_symmetry_space_group_name_H-M 'P b c a'
_atom_sites_solution_hydrogens geom
_atom_sites_solution_primary direct
_atom_sites_solution_secondary difmap
_cell_angle_alpha 90.00
_cell_angle_beta 90.00
_cell_angle_gamma 90.00
_cell_formula_units_Z 8
_cell_length_a 6.9803(4)
_cell_length_b 17.5191(9)
_cell_length_c 26.9377(14)
_cell_measurement_reflns_used 3812
_cell_measurement_temperature 291(2)
_cell_measurement_theta_max 25.43
_cell_measurement_theta_min 2.12
_cell_volume 3294.2(3)
_computing_cell_refinement 'SAINT (Bruker, 2000)'
_computing_data_collection 'SMART (Bruker, 2000)'
_computing_data_reduction SAINT
_computing_molecular_graphics SHELXTL
_computing_publication_material SHELXTL
_computing_structure_refinement SHELXTL
_computing_structure_solution 'SHELXTL (Bruker, 2000)'
_diffrn_ambient_temperature 291(2)
_diffrn_measured_fraction_theta_full 1.000
_diffrn_measured_fraction_theta_max 1.000
_diffrn_measurement_device_type 'Bruker SMART APEX CCD area-detector'
_diffrn_measurement_method '\f and \w'
_diffrn_radiation_monochromator graphite
_diffrn_radiation_source 'sealed tube'
_diffrn_radiation_type MoK\a
_diffrn_radiation_wavelength 0.71073
_diffrn_reflns_av_R_equivalents 0.0495
_diffrn_reflns_av_sigmaI/netI 0.0523
_diffrn_reflns_limit_h_max 8
_diffrn_reflns_limit_h_min -8
_diffrn_reflns_limit_k_max 21
_diffrn_reflns_limit_k_min -21
_diffrn_reflns_limit_l_max 33
_diffrn_reflns_limit_l_min -33
_diffrn_reflns_number 19952
_diffrn_reflns_theta_full 26.00
_diffrn_reflns_theta_max 26.00
_diffrn_reflns_theta_min 2.33
_diffrn_standards_decay_% 0
_diffrn_standards_interval_count 0
_diffrn_standards_interval_time 0
_diffrn_standards_number 0
_exptl_absorpt_coefficient_mu 2.503
_exptl_absorpt_correction_T_max 0.550
_exptl_absorpt_correction_T_min 0.460
_exptl_absorpt_correction_type multi-scan
_exptl_absorpt_process_details '(SADABS; Bruker, 2000)'
_exptl_crystal_colour yellow
_exptl_crystal_density_diffrn 1.493
_exptl_crystal_density_method 'not measured'
_exptl_crystal_description block
_exptl_crystal_F_000 1504
_exptl_crystal_size_max 0.32
_exptl_crystal_size_mid 0.26
_exptl_crystal_size_min 0.24
_refine_diff_density_max 0.240
_refine_diff_density_min -0.281
_refine_ls_extinction_method none
_refine_ls_goodness_of_fit_ref 1.038
_refine_ls_hydrogen_treatment constr
_refine_ls_matrix_type full
_refine_ls_number_parameters 210
_refine_ls_number_reflns 3241
_refine_ls_number_restraints 0
_refine_ls_restrained_S_all 1.038
_refine_ls_R_factor_all 0.0812
_refine_ls_R_factor_gt 0.0507
_refine_ls_shift/su_max 0.000
_refine_ls_shift/su_mean 0.000
_refine_ls_structure_factor_coef Fsqd
_refine_ls_weighting_details 'calc w=1/[\s^2^(Fo^2^)+(0.05P)^2^+1.88P] where P=(Fo^2^+2Fc^2^)/3'
_refine_ls_weighting_scheme calc
_refine_ls_wR_factor_gt 0.1060
_refine_ls_wR_factor_ref 0.1134
_reflns_number_gt 2307
_reflns_number_total 3241
_reflns_threshold_expression I>2\s(I)
_cod_data_source_file bh2054.cif
_cod_data_source_block I
_cod_database_code 2210874
_cod_database_fobs_code 2210874

loop_
_symmetry_equiv_pos_as_xyz
'x, y, z'
'-x+1/2, -y, z+1/2'
'-x, y+1/2, -z+1/2'
'x+1/2, -y+1/2, -z'
'-x, -y, -z'
'x-1/2, y, -z-1/2'
'x, -y-1/2, z-1/2'
'-x-1/2, y-1/2, z'

loop_
_atom_site_type_symbol
_atom_site_label
_atom_site_fract_x
_atom_site_fract_y
_atom_site_fract_z
_atom_site_U_iso_or_equiv
_atom_site_adp_type
_atom_site_calc_flag
_atom_site_refinement_flags
_atom_site_occupancy
C C1 0.5658(6) 0.7643(2) 0.65022(14) 0.0380(9) Uani d . 1
C C2 0.5504(6) 0.6850(2) 0.65020(14) 0.0435(10) Uani d . 1
H H2 0.4751 0.6607 0.6265 0.052 Uiso calc R 1
C C3 0.6478(6) 0.6423(2) 0.68558(15) 0.0433(9) Uani d . 1
H H3 0.6376 0.5894 0.6856 0.052 Uiso calc R 1
C C4 0.7604(6) 0.6787(2) 0.72102(16) 0.0467(10) Uani d . 1
H H4 0.8250 0.6501 0.7448 0.056 Uiso calc R 1
C C5 0.7762(6) 0.7576(2) 0.72087(15) 0.0456(9) Uani d . 1
H H5 0.8520 0.7818 0.7445 0.055 Uiso calc R 1
C C6 0.6793(6) 0.8007(3) 0.68551(15) 0.0458(10) Uani d . 1
H H6 0.6902 0.8536 0.6855 0.055 Uiso calc R 1
C C7 0.5741(6) 0.8537(2) 0.57949(14) 0.0363(8) Uani d . 1
C C8 0.4456(6) 0.8586(2) 0.53658(14) 0.0424(9) Uani d . 1
C C9 0.2862(5) 0.8182(2) 0.54792(13) 0.0364(8) Uani d . 1
C C10 0.6380(6) 0.9253(2) 0.48153(15) 0.0437(9) Uani d . 1
H H10 0.7260 0.9315 0.5071 0.052 Uiso calc R 1
C C11 0.6804(5) 0.9534(2) 0.43779(14) 0.0389(8) Uani d . 1
C C12 0.8582(6) 0.9871(2) 0.42999(15) 0.0419(9) Uani d . 1
H H12 0.9460 0.9904 0.4559 0.050 Uiso calc R 1
C C13 0.9045(5) 1.0159(2) 0.38349(14) 0.0390(9) Uani d . 1
H H13 1.0231 1.0387 0.3783 0.047 Uiso calc R 1
C C14 0.7742(6) 1.0107(2) 0.34478(14) 0.0428(10) Uani d . 1
C C15 0.5964(6) 0.9767(2) 0.35242(15) 0.0392(9) Uani d . 1
H H15 0.5091 0.9731 0.3264 0.047 Uiso calc R 1
C C16 0.5497(5) 0.9481(2) 0.39907(13) 0.0370(8) Uani d . 1
H H16 0.4309 0.9254 0.4043 0.044 Uiso calc R 1
C C17 0.1385(6) 0.7684(2) 0.62533(14) 0.0411(9) Uani d . 1
H H17A 0.0848 0.8157 0.6367 0.062 Uiso calc R 1
H H17B 0.1826 0.7393 0.6533 0.062 Uiso calc R 1
H H17C 0.0424 0.7398 0.6078 0.062 Uiso calc R 1
C C18 0.1081(6) 0.8101(2) 0.51640(15) 0.0451(10) Uani d . 1
H H18A 0.0819 0.7570 0.5109 0.068 Uiso calc R 1
H H18B 0.1278 0.8350 0.4851 0.068 Uiso calc R 1
H H18C 0.0015 0.8332 0.5332 0.068 Uiso calc R 1
Br Br1 0.83900(7) 1.04881(3) 0.280562(16) 0.05384(16) Uani d . 1
N N1 0.4729(5) 0.81047(18) 0.61548(11) 0.0408(8) Uani d . 1
N N2 0.2996(4) 0.78398(17) 0.59204(11) 0.0362(7) Uani d . 1
N N3 0.4820(5) 0.88983(18) 0.49082(11) 0.0413(8) Uani d . 1
O O1 0.7378(4) 0.87729(16) 0.58694(10) 0.0445(7) Uani d . 1

loop_
_atom_site_aniso_label
_atom_site_aniso_U_11
_atom_site_aniso_U_22
_atom_site_aniso_U_33
_atom_site_aniso_U_12
_atom_site_aniso_U_13
_atom_site_aniso_U_23
C1 0.035(2) 0.038(2) 0.040(2) 0.0016(16) 0.0059(17) -0.0052(16)
C2 0.042(3) 0.050(2) 0.038(2) 0.0017(19) -0.0068(17) -0.0125(18)
C3 0.032(2) 0.045(2) 0.054(2) 0.0140(19) 0.0033(18) -0.0006(17)
C4 0.041(2) 0.042(2) 0.058(2) 0.0068(19) -0.010(2) 0.0040(19)
C5 0.041(2) 0.049(2) 0.047(2) -0.0087(18) 0.0008(19) -0.0047(19)
C6 0.034(2) 0.057(3) 0.047(2) -0.0109(19) -0.0026(17) -0.0036(18)
C7 0.039(2) 0.0261(18) 0.043(2) -0.0021(16) 0.0008(17) 0.0004(15)
C8 0.040(2) 0.047(2) 0.040(2) -0.0017(18) 0.0009(17) -0.0099(18)
C9 0.035(2) 0.046(2) 0.0288(18) 0.0010(17) -0.0060(15) -0.0091(15)
C10 0.044(3) 0.044(2) 0.043(2) 0.004(2) -0.0034(19) -0.0074(17)
C11 0.030(2) 0.0382(19) 0.048(2) 0.0016(18) -0.0089(16) -0.0122(18)
C12 0.030(2) 0.042(2) 0.054(2) -0.0048(17) -0.0065(18) -0.0093(18)
C13 0.026(2) 0.040(2) 0.051(2) -0.0140(16) 0.0082(16) -0.0117(17)
C14 0.049(3) 0.041(2) 0.0383(19) -0.0156(18) -0.0076(17) -0.0024(16)
C15 0.031(2) 0.044(2) 0.042(2) -0.0122(17) -0.0126(15) 0.0105(17)
C16 0.030(2) 0.037(2) 0.045(2) -0.0096(16) -0.0119(16) 0.0024(16)
C17 0.039(2) 0.042(2) 0.0424(19) -0.0105(18) 0.0110(18) 0.0105(16)
C18 0.045(3) 0.048(2) 0.043(2) -0.0088(19) -0.0126(17) -0.0018(17)
Br1 0.0536(3) 0.0537(3) 0.0542(3) 0.0104(2) 0.0105(2) 0.0134(2)
N1 0.041(2) 0.0386(18) 0.0427(18) -0.0135(15) -0.0047(15) -0.0019(14)
N2 0.0347(18) 0.0332(16) 0.0407(17) -0.0127(14) 0.0013(13) -0.0086(13)
N3 0.045(2) 0.0414(19) 0.0374(17) -0.0040(16) -0.0006(15) -0.0038(13)
O1 0.0431(16) 0.0418(15) 0.0487(16) -0.0141(13) -0.0044(13) 0.0043(12)

loop_
_atom_type_symbol
_atom_type_description
_atom_type_scat_dispersion_real
_atom_type_scat_dispersion_imag
_atom_type_scat_source
C C 0.0033 0.0016 'International Tables Vol C Tables 4.2.6.8 and 6.1.1.4'
H H 0.0000 0.0000 'International Tables Vol C Tables 4.2.6.8 and 6.1.1.4'
N N 0.0061 0.0033 'International Tables Vol C Tables 4.2.6.8 and 6.1.1.4'
O O 0.0106 0.0060 'International Tables Vol C Tables 4.2.6.8 and 6.1.1.4'
Br Br -0.2901 2.4595 'International Tables Vol C Tables 4.2.6.8 and 6.1.1.4'

loop_
_geom_angle_atom_site_label_1
_geom_angle_atom_site_label_2
_geom_angle_atom_site_label_3
_geom_angle
C6 C1 C2 120.1(4)
C6 C1 N1 117.2(3)
C2 C1 N1 122.8(4)
C3 C2 C1 120.0(4)
C3 C2 H2 120.0
C1 C2 H2 120.0
C2 C3 C4 120.0(4)
C2 C3 H3 120.0
C4 C3 H3 120.0
C5 C4 C3 120.0(4)
C5 C4 H4 120.0
C3 C4 H4 120.0
C4 C5 C6 120.3(4)
C4 C5 H5 119.9
C6 C5 H5 119.9
C5 C6 C1 119.7(4)
C5 C6 H6 120.1
C1 C6 H6 120.1
O1 C7 N1 122.0(3)
O1 C7 C8 132.6(4)
N1 C7 C8 105.4(3)
C9 C8 N3 124.3(4)
C9 C8 C7 107.1(3)
N3 C8 C7 128.2(4)
N2 C9 C8 112.2(3)
N2 C9 C18 121.0(4)
C8 C9 C18 126.7(4)
N3 C10 C11 123.4(4)
N3 C10 H10 118.3
C11 C10 H10 118.3
C10 C11 C16 120.1(4)
C10 C11 C12 119.8(4)
C16 C11 C12 120.1(4)
C13 C12 C11 119.9(4)
C13 C12 H12 120.1
C11 C12 H12 120.1
C14 C13 C12 120.2(4)
C14 C13 H13 119.9
C12 C13 H13 119.9
C13 C14 C15 120.1(4)
C13 C14 Br1 120.2(3)
C15 C14 Br1 119.7(3)
C16 C15 C14 119.8(3)
C16 C15 H15 120.1
C14 C15 H15 120.1
C11 C16 C15 120.0(3)
C11 C16 H16 120.0
C15 C16 H16 120.0
N2 C17 H17A 109.5
N2 C17 H17B 109.5
H17A C17 H17B 109.5
N2 C17 H17C 109.5
H17A C17 H17C 109.5
H17B C17 H17C 109.5
C9 C18 H18A 109.5
C9 C18 H18B 109.5
H18A C18 H18B 109.5
C9 C18 H18C 109.5
H18A C18 H18C 109.5
H18B C18 H18C 109.5
C1 N1 C7 122.4(3)
C1 N1 N2 119.8(3)
C7 N1 N2 106.9(3)
C9 N2 N1 107.7(3)
C9 N2 C17 125.2(3)
N1 N2 C17 115.9(3)
C10 N3 C8 121.8(4)

loop_
_geom_bond_atom_site_label_1
_geom_bond_atom_site_label_2
_geom_bond_distance
C1 C6 1.392(5)
C1 C2 1.393(6)
C1 N1 1.396(5)
C2 C3 1.390(6)
C2 H2 0.9300
C3 C4 1.391(6)
C3 H3 0.9300
C4 C5 1.387(6)
C4 H4 0.9300
C5 C6 1.391(6)
C5 H5 0.9300
C6 H6 0.9300
C7 O1 1.232(5)
C7 N1 1.418(5)
C7 C8 1.466(5)
C8 C9 1.353(6)
C8 N3 1.372(5)
C9 N2 1.334(5)
C9 C18 1.512(5)
C10 N3 1.278(5)
C10 C11 1.311(6)
C10 H10 0.9300
C11 C16 1.389(5)
C11 C12 1.391(5)
C12 C13 1.388(6)
C12 H12 0.9300
C13 C14 1.387(5)
C13 H13 0.9300
C14 C15 1.392(6)
C14 Br1 1.909(4)
C15 C16 1.392(5)
C15 H15 0.9300
C16 H16 0.9300
C17 N2 1.464(5)
C17 H17A 0.9600
C17 H17B 0.9600
C17 H17C 0.9600
C18 H18A 0.9600
C18 H18B 0.9600
C18 H18C 0.9600
N1 N2 1.442(4)

loop_
_cod_related_entry_id
_cod_related_entry_database
_cod_related_entry_code
1 ChemSpider 21539770
